data_7103579
loop_
_publ_author_name
'Miyake, Yoshihiro'
'Watanabe, Sayaka'
'Aono, Satoshi'
'Nishinaga, Tohru'
'Miyazaki, Akira'
'Enoki, Toshiaki'
'Miyasaka, Hitoshi'
'Otani, Hiroyuki'
'Iyoda, Masahiko'

_publ_section_title
;
 Long-distance ferromagnetic coupling through spin polarization in a
 linear heterotrinuclear iron(III)-copper(II)-iron(III) complex derived
 from 5-ferrocenyl-2-aminotropone.
;
_journal_issue 46
_journal_name_full 'Chemical communications (Cambridge, England)'
_journal_page_first 6167
_journal_page_last 6169
_journal_paper_doi 10.1039/b813944j
_journal_year 2008
_chemical_formula_sum 'C38 H36 Cu Fe2 N2 O2'
_chemical_formula_weight 727.93
_chemical_name_common Cu(Fc-aminotropone)2
_chemical_name_systematic
;
?
;
_space_group_IT_number 14
_symmetry_cell_setting monoclinic
_symmetry_space_group_name_Hall '-P 2ybc'
_symmetry_space_group_name_H-M 'P 1 21/c 1'
_atom_sites_solution_hydrogens geom
_atom_sites_solution_primary direct
_atom_sites_solution_secondary difmap
_audit_creation_method SHELXL-97
_cell_angle_alpha 90.00
_cell_angle_beta 98.43(3)
_cell_angle_gamma 90.00
_cell_formula_units_Z 2
_cell_length_a 20.359(5)
_cell_length_b 9.756(9)
_cell_length_c 8.232(4)
_cell_measurement_temperature 123(2)
_cell_volume 1617.4(17)
_computing_structure_refinement 'SHELXL-97 (Sheldrick, 1997)'
_computing_structure_solution 'SHELXS-97 (Sheldrick, 1990)'
_diffrn_ambient_temperature 123(2)
_diffrn_measured_fraction_theta_full 0.998
_diffrn_measured_fraction_theta_max 0.998
_diffrn_radiation_monochromator graphite
_diffrn_radiation_source 'fine-focus sealed tube'
_diffrn_radiation_type MoK\a
_diffrn_radiation_wavelength 0.71069
_diffrn_reflns_av_R_equivalents 0.0287
_diffrn_reflns_av_sigmaI/netI 0.0473
_diffrn_reflns_limit_h_max 26
_diffrn_reflns_limit_h_min -26
_diffrn_reflns_limit_k_max 12
_diffrn_reflns_limit_k_min 0
_diffrn_reflns_limit_l_max 0
_diffrn_reflns_limit_l_min -10
_diffrn_reflns_number 3997
_diffrn_reflns_theta_full 27.52
_diffrn_reflns_theta_max 27.52
_diffrn_reflns_theta_min 2.91
_exptl_absorpt_coefficient_mu 1.573
_exptl_absorpt_correction_T_max 0.8337
_exptl_absorpt_correction_T_min 0.7438
_exptl_crystal_density_diffrn 1.495
_exptl_crystal_density_method 'not measured'
_exptl_crystal_F_000 750
_exptl_crystal_size_max 0.20
_exptl_crystal_size_mid 0.15
_exptl_crystal_size_min 0.12
_refine_diff_density_max 0.891
_refine_diff_density_min -0.908
_refine_diff_density_rms 0.111
_refine_ls_extinction_method none
_refine_ls_goodness_of_fit_ref 1.164
_refine_ls_hydrogen_treatment constr
_refine_ls_matrix_type full
_refine_ls_number_parameters 205
_refine_ls_number_reflns 3731
_refine_ls_number_restraints 0
_refine_ls_restrained_S_all 1.164
_refine_ls_R_factor_all 0.0958
_refine_ls_R_factor_gt 0.0516
_refine_ls_shift/su_max 0.011
_refine_ls_shift/su_mean 0.001
_refine_ls_structure_factor_coef Fsqd
_refine_ls_weighting_details 'calc w=1/[\s^2^(Fo^2^)+(0.1000P)^2^+0.0000P] where P=(Fo^2^+2Fc^2^)/3'
_refine_ls_weighting_scheme calc
_refine_ls_wR_factor_gt 0.1600
_refine_ls_wR_factor_ref 0.1799
_reflns_number_gt 2466
_reflns_number_total 3731
_reflns_threshold_expression >2sigma(I)
_cod_data_source_file b813944j.txt
_cod_data_source_block fc2trp2c
_cod_original_sg_symbol_H-M P21/c
_cod_database_code 7103579

loop_
_symmetry_equiv_pos_as_xyz
'x, y, z'
'-x, y+1/2, -z+1/2'
'-x, -y, -z'
'x, -y-1/2, z-1/2'

loop_
_atom_site_label
_atom_site_type_symbol
_atom_site_fract_x
_atom_site_fract_y
_atom_site_fract_z
_atom_site_U_iso_or_equiv
_atom_site_adp_type
_atom_site_occupancy
_atom_site_symmetry_multiplicity
_atom_site_calc_flag
_atom_site_refinement_flags
_atom_site_disorder_assembly
_atom_site_disorder_group
Fe1 Fe -0.37958(2) 0.01383(5) 0.35850(6) 0.03081(19) Uani 1 1 d . . .
Cu2 Cu 0.0000 0.0000 0.0000 0.0665(3) Uani 1 2 d S . .
C32 C -0.35532(19) 0.2072(4) 0.2984(5) 0.0376(8) Uani 1 1 d . . .
H1 H -0.3267 0.2675 0.3663 0.045 Uiso 1 1 calc R . .
C33 C -0.42481(19) 0.1972(4) 0.2944(5) 0.0399(8) Uani 1 1 d . . .
H2 H -0.4510 0.2500 0.3577 0.048 Uiso 1 1 calc R . .
C5 C -0.33510(17) 0.1117(4) 0.1835(4) 0.0340(7) Uani 1 1 d . . .
C6 C -0.26640(18) 0.0895(4) 0.1473(5) 0.0375(8) Uani 1 1 d . . .
C7 C -0.39332(18) 0.0401(4) 0.1116(4) 0.0383(8) Uani 1 1 d . . .
H3 H -0.3950 -0.0312 0.0325 0.046 Uiso 1 1 calc R . .
C8 C -0.44853(18) 0.0940(4) 0.1791(5) 0.0410(9) Uani 1 1 d . . .
H4 H -0.4934 0.0658 0.1516 0.049 Uiso 1 1 calc R . .
C9 C -0.4236(3) -0.1333(5) 0.4816(6) 0.0578(12) Uani 1 1 d . . .
H5 H -0.4691 -0.1585 0.4634 0.069 Uiso 1 1 calc R . .
C10 C -0.3951(3) -0.0333(5) 0.5907(6) 0.0544(12) Uani 1 1 d . . .
H6 H -0.4183 0.0223 0.6581 0.065 Uiso 1 1 calc R . .
O4 O -0.04554(17) 0.1158(5) 0.1364(6) 0.1011(17) Uani 1 1 d . . .
C12 C -0.3131(2) -0.1247(5) 0.4685(6) 0.0603(13) Uani 1 1 d . . .
H7 H -0.2705 -0.1427 0.4391 0.072 Uiso 1 1 calc R . .
N5 N -0.08828(17) -0.0628(5) -0.0726(6) 0.0672(13) Uani 1 1 d . . .
C14 C -0.3280(2) -0.0282(5) 0.5851(6) 0.0531(11) Uani 1 1 d . . .
H8 H -0.2970 0.0304 0.6489 0.064 Uiso 1 1 calc R . .
C15 C -0.1093(2) 0.0959(6) 0.1235(6) 0.0637(15) Uani 1 1 d . . .
C16 C -0.2011(2) -0.0469(5) -0.0355(7) 0.0584(13) Uani 1 1 d . . .
H9 H -0.2095 -0.1128 -0.1209 0.070 Uiso 1 1 calc R . .
C17 C -0.2570(2) -0.0068(4) 0.0286(6) 0.0489(11) Uani 1 1 d . . .
H10 H -0.2963 -0.0538 -0.0168 0.059 Uiso 1 1 calc R . .
C18 C -0.1346(2) -0.0089(5) 0.0016(6) 0.0542(12) Uani 1 1 d . . .
C20 C -0.2151(2) 0.1685(6) 0.2297(7) 0.0654(15) Uani 1 1 d . . .
H11 H -0.2282 0.2309 0.3075 0.079 Uiso 1 1 calc R . .
C21 C -0.3733(3) -0.1901(5) 0.4035(6) 0.0667(15) Uani 1 1 d . . .
H12 H -0.3787 -0.2597 0.3218 0.080 Uiso 1 1 calc R . .
C22 C -0.1484(2) 0.1712(7) 0.2172(8) 0.081(2) Uani 1 1 d . . .
H13 H -0.1242 0.2376 0.2861 0.097 Uiso 1 1 calc R . .
C31 C -0.1073(5) -0.1458(17) -0.245(3) 0.307(14) Uani 1 1 d . . .
H14 H -0.1432 -0.2122 -0.2344 0.369 Uiso 1 1 calc R . .
H15 H -0.0680 -0.1978 -0.2689 0.369 Uiso 1 1 calc R . .
C34 C -0.1320(12) -0.039(3) -0.399(3) 0.54(3) Uani 1 1 d . . .
H16 H -0.1435 -0.0918 -0.5009 0.809 Uiso 1 1 calc R . .
H17 H -0.0960 0.0249 -0.4118 0.809 Uiso 1 1 calc R . .
H18 H -0.1710 0.0120 -0.3760 0.809 Uiso 1 1 calc R . .

loop_
_atom_site_aniso_label
_atom_site_aniso_U_11
_atom_site_aniso_U_22
_atom_site_aniso_U_33
_atom_site_aniso_U_23
_atom_site_aniso_U_13
_atom_site_aniso_U_12
Fe1 0.0280(3) 0.0324(3) 0.0326(3) 0.0008(2) 0.0063(2) 0.00024(19)
Cu2 0.0256(4) 0.1093(8) 0.0676(6) -0.0331(5) 0.0162(4) -0.0078(4)
C32 0.037(2) 0.0329(17) 0.045(2) 0.0031(15) 0.0128(16) -0.0009(14)
C33 0.035(2) 0.0398(19) 0.047(2) 0.0064(16) 0.0154(17) 0.0073(15)
C5 0.0293(18) 0.0425(19) 0.0316(17) 0.0047(14) 0.0094(14) 0.0009(14)
C6 0.0244(17) 0.051(2) 0.038(2) -0.0010(16) 0.0080(15) -0.0021(14)
C7 0.0319(19) 0.052(2) 0.0314(18) 0.0004(15) 0.0069(15) 0.0004(15)
C8 0.0247(18) 0.057(2) 0.041(2) 0.0070(17) 0.0037(15) 0.0065(16)
C9 0.058(3) 0.053(3) 0.063(3) 0.020(2) 0.012(2) -0.012(2)
C10 0.073(3) 0.049(2) 0.045(2) 0.0132(19) 0.021(2) 0.008(2)
O4 0.0387(19) 0.155(4) 0.115(3) -0.075(3) 0.028(2) -0.019(2)
C12 0.047(3) 0.067(3) 0.067(3) 0.022(2) 0.009(2) 0.023(2)
N5 0.0258(18) 0.097(3) 0.081(3) -0.046(3) 0.0182(19) -0.0075(19)
C14 0.060(3) 0.054(2) 0.042(2) 0.0085(19) -0.006(2) -0.001(2)
C15 0.028(2) 0.104(4) 0.061(3) -0.029(3) 0.014(2) -0.009(2)
C16 0.032(2) 0.071(3) 0.074(3) -0.030(3) 0.014(2) -0.004(2)
C17 0.031(2) 0.057(2) 0.061(3) -0.017(2) 0.0124(19) -0.0096(17)
C18 0.031(2) 0.076(3) 0.058(3) -0.017(2) 0.0134(19) -0.0024(19)
C20 0.032(2) 0.095(4) 0.071(3) -0.040(3) 0.013(2) -0.008(2)
C21 0.120(5) 0.0299(19) 0.048(3) 0.0006(17) 0.003(3) 0.006(2)
C22 0.031(2) 0.121(5) 0.093(4) -0.061(4) 0.014(2) -0.015(3)
C31 0.088(7) 0.32(2) 0.53(3) -0.34(2) 0.121(12) -0.066(9)
C34 0.28(3) 1.04(10) 0.25(3) 0.16(4) -0.12(2) -0.02(3)

loop_
_atom_type_symbol
_atom_type_description
_atom_type_scat_dispersion_real
_atom_type_scat_dispersion_imag
_atom_type_scat_source
C C 0.0033 0.0016 'International Tables Vol C Tables 4.2.6.8 and 6.1.1.4'
H H 0.0000 0.0000 'International Tables Vol C Tables 4.2.6.8 and 6.1.1.4'
N N 0.0061 0.0033 'International Tables Vol C Tables 4.2.6.8 and 6.1.1.4'
O O 0.0106 0.0060 'International Tables Vol C Tables 4.2.6.8 and 6.1.1.4'
Fe Fe 0.3463 0.8444 'International Tables Vol C Tables 4.2.6.8 and 6.1.1.4'
Cu Cu 0.3201 1.2651 'International Tables Vol C Tables 4.2.6.8 and 6.1.1.4'

loop_
_geom_angle_atom_site_label_1
_geom_angle_atom_site_label_2
_geom_angle_atom_site_label_3
_geom_angle
_geom_angle_site_symmetry_1
_geom_angle_site_symmetry_3
_geom_angle_publ_flag
C21 Fe1 C7 107.65(18) . . ?
C21 Fe1 C32 161.3(2) . . ?
C7 Fe1 C32 68.95(16) . . ?
C21 Fe1 C12 40.9(2) . . ?
C7 Fe1 C12 121.10(19) . . ?
C32 Fe1 C12 123.89(19) . . ?
C21 Fe1 C10 67.69(19) . . ?
C7 Fe1 C10 162.31(19) . . ?
C32 Fe1 C10 121.06(18) . . ?
C12 Fe1 C10 67.4(2) . . ?
C21 Fe1 C9 40.3(2) . . ?
C7 Fe1 C9 125.56(19) . . ?
C32 Fe1 C9 156.34(19) . . ?
C12 Fe1 C9 67.8(2) . . ?
C10 Fe1 C9 40.0(2) . . ?
C21 Fe1 C8 121.9(2) . . ?
C7 Fe1 C8 41.05(15) . . ?
C32 Fe1 C8 68.46(16) . . ?
C12 Fe1 C8 157.2(2) . . ?
C10 Fe1 C8 125.58(18) . . ?
C9 Fe1 C8 108.93(19) . . ?
C21 Fe1 C14 68.0(2) . . ?
C7 Fe1 C14 156.59(18) . . ?
C32 Fe1 C14 107.34(18) . . ?
C12 Fe1 C14 40.5(2) . . ?
C10 Fe1 C14 39.4(2) . . ?
C9 Fe1 C14 67.0(2) . . ?
C8 Fe1 C14 160.97(19) . . ?
C21 Fe1 C33 157.0(2) . . ?
C7 Fe1 C33 68.91(16) . . ?
C32 Fe1 C33 40.60(15) . . ?
C12 Fe1 C33 160.6(2) . . ?
C10 Fe1 C33 108.29(17) . . ?
C9 Fe1 C33 121.99(19) . . ?
C8 Fe1 C33 40.65(16) . . ?
C14 Fe1 C33 124.22(18) . . ?
C21 Fe1 C5 124.40(19) . . ?
C7 Fe1 C5 41.03(15) . . ?
C32 Fe1 C5 41.07(14) . . ?
C12 Fe1 C5 106.86(18) . . ?
C10 Fe1 C5 155.79(19) . . ?
C9 Fe1 C5 161.88(19) . . ?
C8 Fe1 C5 68.88(15) . . ?
C14 Fe1 C5 120.99(18) . . ?
C33 Fe1 C5 68.86(15) . . ?
N5 Cu2 N5 180.0 . 3 ?
N5 Cu2 O4 98.09(16) . 3 ?
N5 Cu2 O4 81.91(16) 3 3 ?
N5 Cu2 O4 81.91(16) . . ?
N5 Cu2 O4 98.09(16) 3 . ?
O4 Cu2 O4 180.0 3 . ?
C33 C32 C5 108.9(3) . . ?
C33 C32 Fe1 70.3(2) . . ?
C5 C32 Fe1 70.1(2) . . ?
C32 C33 C8 107.8(3) . . ?
C32 C33 Fe1 69.1(2) . . ?
C8 C33 Fe1 69.4(2) . . ?
C7 C5 C32 106.9(3) . . ?
C7 C5 C6 126.4(3) . . ?
C32 C5 C6 126.7(3) . . ?
C7 C5 Fe1 68.7(2) . . ?
C32 C5 Fe1 68.8(2) . . ?
C6 C5 Fe1 126.8(3) . . ?
C17 C6 C20 123.1(4) . . ?
C17 C6 C5 118.0(3) . . ?
C20 C6 C5 118.8(4) . . ?
C8 C7 C5 108.2(3) . . ?
C8 C7 Fe1 69.9(2) . . ?
C5 C7 Fe1 70.2(2) . . ?
C33 C8 C7 108.2(3) . . ?
C33 C8 Fe1 69.9(2) . . ?
C7 C8 Fe1 69.0(2) . . ?
C10 C9 C21 108.1(4) . . ?
C10 C9 Fe1 69.9(3) . . ?
C21 C9 Fe1 69.3(3) . . ?
C14 C10 C9 109.0(4) . . ?
C14 C10 Fe1 70.6(3) . . ?
C9 C10 Fe1 70.1(3) . . ?
C15 O4 Cu2 115.1(3) . . ?
C14 C12 C21 107.3(4) . . ?
C14 C12 Fe1 70.3(3) . . ?
C21 C12 Fe1 69.3(3) . . ?
C18 N5 C31 120.8(5) . . ?
C18 N5 Cu2 115.8(3) . . ?
C31 N5 Cu2 121.6(4) . . ?
C10 C14 C12 108.2(4) . . ?
C10 C14 Fe1 70.0(3) . . ?
C12 C14 Fe1 69.2(3) . . ?
O4 C15 C22 121.3(5) . . ?
O4 C15 C18 113.9(4) . . ?
C22 C15 C18 124.8(4) . . ?
C17 C16 C18 132.1(4) . . ?
C16 C17 C6 131.8(4) . . ?
N5 C18 C16 122.3(4) . . ?
N5 C18 C15 113.2(4) . . ?
C16 C18 C15 124.5(4) . . ?
C22 C20 C6 130.7(4) . . ?
C9 C21 C12 107.4(4) . . ?
C9 C21 Fe1 70.4(3) . . ?
C12 C21 Fe1 69.8(3) . . ?
C20 C22 C15 132.8(5) . . ?
N5 C31 C34 111.2(15) . . ?

loop_
_geom_bond_atom_site_label_1
_geom_bond_atom_site_label_2
_geom_bond_distance
_geom_bond_site_symmetry_2
_geom_bond_publ_flag
Fe1 C21 2.024(5) . ?
Fe1 C7 2.027(4) . ?
Fe1 C32 2.030(4) . ?
Fe1 C12 2.030(4) . ?
Fe1 C10 2.035(4) . ?
Fe1 C9 2.038(4) . ?
Fe1 C8 2.039(4) . ?
Fe1 C14 2.043(4) . ?
Fe1 C33 2.045(4) . ?
Fe1 C5 2.047(4) . ?
Cu2 N5 1.910(4) . ?
Cu2 N5 1.910(4) 3 ?
Cu2 O4 1.924(4) 3 ?
Cu2 O4 1.924(4) . ?
C32 C33 1.414(5) . ?
C32 C5 1.430(5) . ?
C33 C8 1.418(6) . ?
C5 C7 1.428(5) . ?
C5 C6 1.488(5) . ?
C6 C17 1.389(6) . ?
C6 C20 1.392(6) . ?
C7 C8 1.426(5) . ?
C9 C10 1.393(7) . ?
C9 C21 1.400(7) . ?
C10 C14 1.374(7) . ?
O4 C15 1.301(5) . ?
C12 C14 1.409(7) . ?
C12 C21 1.416(7) . ?
N5 C18 1.308(5) . ?
N5 C31 1.630(14) . ?
C15 C22 1.396(7) . ?
C15 C18 1.472(6) . ?
C16 C17 1.380(6) . ?
C16 C18 1.393(6) . ?
C20 C22 1.376(6) . ?
C31 C34 1.66(3) . ?
